data_4325599
loop_
_publ_author_name
'Galina V. Romanenko'
'Ksenia Yu. Maryunina'
'Artem S. Bogomyakov'
'Renad Z. Sagdeev'
'Victor I. Ovcharenko'

_publ_section_title
;
 Relationship between the Thermally Induced Reorientations of Aromatic
 Solvate Molecules in Cu(hfac)2- Nitroxide Breathing Crystals and the
 Character of the Magnetic Anomaly
;
_journal_name_full 'Inorganic Chemistry'
_journal_page_first 6597
_journal_page_last 6609
_journal_paper_doi 10.1021/ic200444e
_journal_volume 50
_journal_year 2011
_chemical_formula_sum 'C27 H28 Cu F12 N4 O6'
_chemical_formula_weight 796.07
_chemical_name_systematic
; 
 ? 
;
_space_group_IT_number 2
_symmetry_cell_setting triclinic
_symmetry_space_group_name_Hall '-P 1'
_symmetry_space_group_name_H-M 'P -1'
_atom_sites_solution_hydrogens geom
_atom_sites_solution_primary direct
_atom_sites_solution_secondary difmap
_audit_creation_method SHELXL-97
_cell_angle_alpha 101.278(4)
_cell_angle_beta 102.630(4)
_cell_angle_gamma 101.867(3)
_cell_formula_units_Z 2
_cell_length_a 9.870(2)
_cell_length_b 13.083(3)
_cell_length_c 14.514(3)
_cell_measurement_temperature 293(2)
_cell_volume 1732.0(6)
_computing_structure_refinement 'SHELXL-97 (Sheldrick, 1997)'
_computing_structure_solution 'SHELXS-97 (Sheldrick, 1990)'
_diffrn_ambient_temperature 293(2)
_diffrn_measured_fraction_theta_full 0.985
_diffrn_measured_fraction_theta_max 0.985
_diffrn_radiation_monochromator graphite
_diffrn_radiation_source 'fine-focus sealed tube'
_diffrn_radiation_type MoK\a
_diffrn_radiation_wavelength 0.71073
_diffrn_reflns_av_R_equivalents 0.0194
_diffrn_reflns_av_sigmaI/netI 0.0414
_diffrn_reflns_limit_h_max 10
_diffrn_reflns_limit_h_min -10
_diffrn_reflns_limit_k_max 14
_diffrn_reflns_limit_k_min -14
_diffrn_reflns_limit_l_max 16
_diffrn_reflns_limit_l_min -15
_diffrn_reflns_number 7360
_diffrn_reflns_theta_full 23.34
_diffrn_reflns_theta_max 23.34
_diffrn_reflns_theta_min 1.64
_exptl_absorpt_coefficient_mu 0.739
_exptl_crystal_density_diffrn 1.526
_exptl_crystal_F_000 806
_refine_diff_density_max 0.400
_refine_diff_density_min -0.309
_refine_diff_density_rms 0.054
_refine_ls_extinction_method none
_refine_ls_goodness_of_fit_ref 1.007
_refine_ls_hydrogen_treatment constr
_refine_ls_matrix_type full
_refine_ls_number_parameters 562
_refine_ls_number_reflns 4940
_refine_ls_number_restraints 0
_refine_ls_restrained_S_all 1.007
_refine_ls_R_factor_all 0.0622
_refine_ls_R_factor_gt 0.0471
_refine_ls_shift/su_max 0.001
_refine_ls_shift/su_mean 0.000
_refine_ls_structure_factor_coef Fsqd
_refine_ls_weighting_details 'calc w=1/[\s^2^(Fo^2^)+(0.0903P)^2^+0.0000P] where P=(Fo^2^+2Fc^2^)/3'
_refine_ls_weighting_scheme calc
_refine_ls_wR_factor_gt 0.1272
_refine_ls_wR_factor_ref 0.1371
_reflns_number_gt 3761
_reflns_number_total 4940
_reflns_threshold_expression >2sigma(I)
_cod_data_source_file ic200444e_si_002_04.cif
_cod_data_source_block phh293
_cod_original_cell_volume 1732.1(6)
_cod_database_code 4325599

loop_
_symmetry_equiv_pos_as_xyz
'x, y, z'
'-x, -y, -z'

loop_
_atom_site_label
_atom_site_type_symbol
_atom_site_fract_x
_atom_site_fract_y
_atom_site_fract_z
_atom_site_U_iso_or_equiv
_atom_site_adp_type
_atom_site_occupancy
_atom_site_symmetry_multiplicity
_atom_site_calc_flag
_atom_site_refinement_flags
Cu1 Cu 0.5000 -0.5000 0.5000 0.0626(2) Uani 1 2 d S
O1 O 0.6438(3) -0.3617(2) 0.52664(18) 0.0745(7) Uani 1 1 d .
C1 C 0.8359(7) -0.2321(4) 0.5161(6) 0.1047(15) Uani 1 1 d .
F1 F 0.760(2) -0.1664(14) 0.515(2) 0.149(8) Uani 0.50 1 d P
F2 F 0.917(2) -0.2000(16) 0.6051(18) 0.143(8) Uani 0.50 1 d P
F3 F 0.920(3) -0.215(2) 0.455(2) 0.171(11) Uani 0.50 1 d P
F1A F 0.881(3) -0.194(2) 0.611(2) 0.209(13) Uani 0.50 1 d P
F2A F 0.9500(19) -0.2213(19) 0.4905(19) 0.138(7) Uani 0.50 1 d P
F3A F 0.754(3) -0.1748(16) 0.479(2) 0.202(12) Uani 0.50 1 d P
C2 C 0.7507(4) -0.3495(3) 0.4935(3) 0.0769(10) Uani 1 1 d .
C3 C 0.7981(5) -0.4286(3) 0.4426(3) 0.0904(13) Uani 1 1 d .
H3A H 0.8779 -0.4083 0.4196 0.108 Uiso 1 1 calc R
C4 C 0.7330(5) -0.5355(3) 0.4243(3) 0.0786(11) Uani 1 1 d .
C5 C 0.7930(9) -0.6188(6) 0.3683(7) 0.1124(18) Uani 1 1 d .
F4 F 0.890(2) -0.5854(16) 0.346(2) 0.212(12) Uani 0.50 1 d P
F5 F 0.825(2) -0.6862(18) 0.4218(19) 0.172(8) Uani 0.50 1 d P
F6 F 0.699(2) -0.6749(16) 0.2902(19) 0.173(9) Uani 0.50 1 d P
F4A F 0.9427(16) -0.5726(14) 0.3690(13) 0.129(4) Uani 0.50 1 d P
F5A F 0.786(3) -0.7010(15) 0.393(3) 0.222(14) Uani 0.50 1 d P
F6A F 0.732(3) -0.642(2) 0.2780(18) 0.237(13) Uani 0.50 1 d P
O2 O 0.6248(3) -0.5797(2) 0.44738(19) 0.0743(7) Uani 1 1 d .
Cu2 Cu 1.0000 0.0000 1.0000 0.0617(2) Uani 1 2 d S
O3 O 0.8411(3) 0.06813(18) 0.99786(17) 0.0658(6) Uani 1 1 d .
C6 C 0.6679(6) 0.1431(5) 1.0464(4) 0.0888(13) Uani 1 1 d .
F7 F 0.580(3) 0.1150(19) 0.9613(18) 0.128(7) Uani 0.50 1 d P
F8 F 0.562(2) 0.1392(17) 1.0990(14) 0.114(3) Uani 0.50 1 d P
F9 F 0.740(2) 0.2412(11) 1.0646(17) 0.117(6) Uani 0.50 1 d P
F7A F 0.610(3) 0.131(2) 0.9521(19) 0.114(6) Uani 0.50 1 d P
F8A F 0.586(2) 0.121(2) 1.0936(19) 0.158(7) Uani 0.50 1 d P
F9A F 0.731(3) 0.2446(16) 1.0840(19) 0.159(8) Uani 0.50 1 d P
C7 C 0.7712(4) 0.0705(3) 1.0598(3) 0.0672(9) Uani 1 1 d .
C8 C 0.7783(5) 0.0194(3) 1.1332(3) 0.0866(12) Uani 1 1 d .
H8A H 0.7187 0.0288 1.1740 0.104 Uiso 1 1 calc R
C9 C 0.8702(4) -0.0457(3) 1.1498(3) 0.0725(10) Uani 1 1 d .
C10 C 0.8668(9) -0.1024(6) 1.2331(6) 0.1070(17) Uani 1 1 d .
F10 F 0.997(2) -0.1004(17) 1.2801(13) 0.136(7) Uani 0.50 1 d P
F11 F 0.804(3) -0.1962(15) 1.2039(18) 0.195(11) Uani 0.50 1 d P
F12 F 0.830(3) -0.0489(18) 1.3048(12) 0.168(7) Uani 0.50 1 d P
F10A F 0.7361(13) -0.1169(15) 1.2503(14) 0.153(5) Uani 0.50 1 d P
F11A F 0.868(3) -0.2012(15) 1.2068(18) 0.168(11) Uani 0.50 1 d P
F12A F 0.960(3) -0.054(2) 1.3062(13) 0.244(13) Uani 0.50 1 d P
O4 O 0.9577(3) -0.06633(18) 1.10472(18) 0.0686(6) Uani 1 1 d .
O01 O 0.5614(3) -0.5118(2) 0.66140(19) 0.0821(7) Uani 1 1 d .
N1 N 0.6691(3) -0.5286(2) 0.7195(2) 0.0656(7) Uani 1 1 d .
C01 C 0.6734(4) -0.6402(3) 0.7271(3) 0.0722(10) Uani 1 1 d .
C02 C 0.5578(5) -0.6757(4) 0.7781(4) 0.1069(15) Uani 1 1 d .
H02A H 0.4643 -0.6880 0.7345 0.160 Uiso 1 1 calc R
H02B H 0.5693 -0.6203 0.8355 0.160 Uiso 1 1 calc R
H02C H 0.5674 -0.7412 0.7962 0.160 Uiso 1 1 calc R
C03 C 0.6341(6) -0.7159(4) 0.6270(3) 0.1078(16) Uani 1 1 d .
H03A H 0.7059 -0.6951 0.5942 0.162 Uiso 1 1 calc R
H03B H 0.5425 -0.7126 0.5900 0.162 Uiso 1 1 calc R
H03C H 0.6290 -0.7883 0.6332 0.162 Uiso 1 1 calc R
C04 C 0.8293(5) -0.6184(3) 0.7892(3) 0.0835(11) Uani 1 1 d .
C05 C 0.9344(6) -0.6301(4) 0.7269(5) 0.1262(19) Uani 1 1 d .
H05A H 1.0298 -0.6156 0.7686 0.189 Uiso 1 1 calc R
H05B H 0.9323 -0.5797 0.6868 0.189 Uiso 1 1 calc R
H05C H 0.9070 -0.7022 0.6860 0.189 Uiso 1 1 calc R
C06 C 0.8524(6) -0.6793(4) 0.8666(4) 0.1231(19) Uani 1 1 d .
H06A H 0.7855 -0.6716 0.9050 0.185 Uiso 1 1 calc R
H06B H 0.9488 -0.6509 0.9079 0.185 Uiso 1 1 calc R
H06C H 0.8375 -0.7543 0.8363 0.185 Uiso 1 1 calc R
N2 N 0.8610(4) -0.5009(2) 0.8354(3) 0.0856(10) Uani 1 1 d .
O02 O 0.9762(4) -0.4510(3) 0.9025(3) 0.1317(14) Uani 1 1 d .
C07 C 0.7694(4) -0.4541(3) 0.7872(3) 0.0673(9) Uani 1 1 d .
C08 C 0.7815(4) -0.3394(3) 0.8095(3) 0.0654(9) Uani 1 1 d .
C09 C 0.8814(4) -0.2581(3) 0.8832(3) 0.0760(10) Uani 1 1 d .
H09A H 0.9555 -0.2694 0.9288 0.091 Uiso 1 1 calc R
N3 N 0.8587(3) -0.1623(2) 0.8811(2) 0.0744(8) Uani 1 1 d .
N4 N 0.7433(4) -0.1818(2) 0.8043(2) 0.0708(8) Uani 1 1 d .
C041 C 0.6955(6) -0.0908(3) 0.7766(4) 0.1012(15) Uani 1 1 d .
H04A H 0.6787 -0.0475 0.8333 0.121 Uiso 1 1 calc R
H04Z H 0.7733 -0.0463 0.7599 0.121 Uiso 1 1 calc R
C042 C 0.5698(6) -0.1164(3) 0.6979(3) 0.0977(14) Uani 1 1 d .
H04B H 0.4906 -0.1590 0.7149 0.117 Uiso 1 1 calc R
H04C H 0.5850 -0.1607 0.6411 0.117 Uiso 1 1 calc R
C043 C 0.5274(7) -0.0186(4) 0.6710(4) 0.1113(17) Uani 1 1 d .
H04D H 0.5171 0.0275 0.7287 0.134 Uiso 1 1 calc R
H04E H 0.6047 0.0220 0.6509 0.134 Uiso 1 1 calc R
C044 C 0.3969(8) -0.0435(5) 0.5948(5) 0.144(2) Uani 1 1 d .
H04F H 0.3772 0.0222 0.5826 0.216 Uiso 1 1 calc R
H04G H 0.3190 -0.0826 0.6143 0.216 Uiso 1 1 calc R
H04H H 0.4070 -0.0869 0.5364 0.216 Uiso 1 1 calc R
C010 C 0.6944(5) -0.2871(3) 0.7601(3) 0.0726(10) Uani 1 1 d .
H01A H 0.6159 -0.3191 0.7059 0.087 Uiso 1 1 calc R
C1S C 0.3711(10) 0.4367(8) 0.9888(8) 0.150(2) Uani 1 1 d .
H1SA H 0.2803 0.3928 0.9811 0.180 Uiso 1 1 calc R
C2S C 0.4867(16) 0.4172(7) 1.0434(6) 0.143(2) Uani 1 1 d .
H2SA H 0.4769 0.3599 1.0726 0.171 Uiso 1 1 calc R
C3S C 0.6158(12) 0.4817(10) 1.0549(5) 0.145(2) Uani 1 1 d .
H3SA H 0.6972 0.4702 1.0934 0.174 Uiso 1 1 calc R

loop_
_atom_site_aniso_label
_atom_site_aniso_U_11
_atom_site_aniso_U_22
_atom_site_aniso_U_33
_atom_site_aniso_U_23
_atom_site_aniso_U_13
_atom_site_aniso_U_12
Cu1 0.0635(4) 0.0475(4) 0.0721(4) 0.0113(3) 0.0183(3) 0.0077(3)
O1 0.0785(17) 0.0616(16) 0.0800(17) 0.0115(13) 0.0266(14) 0.0113(12)
C1 0.096(4) 0.067(3) 0.143(6) 0.018(4) 0.044(4) 0.002(3)
F1 0.111(9) 0.066(7) 0.27(2) 0.021(8) 0.060(11) 0.024(6)
F2 0.111(7) 0.084(7) 0.19(2) 0.010(9) -0.003(10) -0.014(5)
F3 0.24(2) 0.093(7) 0.210(18) 0.053(10) 0.148(17) 0.006(11)
F1A 0.23(2) 0.129(13) 0.18(2) -0.050(11) 0.093(17) -0.091(12)
F2A 0.104(6) 0.089(8) 0.22(2) 0.029(9) 0.082(9) -0.015(5)
F3A 0.164(14) 0.087(11) 0.34(3) 0.125(15) 0.011(12) 0.004(8)
C2 0.077(3) 0.063(2) 0.087(3) 0.021(2) 0.022(2) 0.008(2)
C3 0.087(3) 0.071(3) 0.117(3) 0.017(2) 0.052(3) 0.011(2)
C4 0.084(3) 0.068(3) 0.089(3) 0.021(2) 0.034(2) 0.020(2)
C5 0.109(5) 0.089(5) 0.152(7) 0.020(4) 0.074(5) 0.019(4)
F4 0.119(15) 0.117(8) 0.39(3) -0.036(11) 0.163(18) 0.001(9)
F5 0.168(10) 0.164(17) 0.263(15) 0.105(12) 0.101(9) 0.117(11)
F6 0.176(11) 0.127(8) 0.174(18) -0.050(9) 0.092(11) -0.015(8)
F4A 0.082(8) 0.105(7) 0.220(9) 0.038(7) 0.090(7) 0.019(6)
F5A 0.29(2) 0.070(7) 0.42(4) 0.085(13) 0.27(3) 0.085(10)
F6A 0.31(3) 0.32(3) 0.122(11) 0.000(16) 0.073(17) 0.21(3)
O2 0.0810(17) 0.0573(15) 0.0907(18) 0.0227(13) 0.0311(14) 0.0188(13)
Cu2 0.0742(4) 0.0464(4) 0.0715(4) 0.0120(3) 0.0370(3) 0.0154(3)
O3 0.0754(15) 0.0529(14) 0.0717(15) 0.0072(11) 0.0333(13) 0.0163(11)
C6 0.097(4) 0.084(4) 0.103(4) 0.023(3) 0.051(4) 0.035(3)
F7 0.097(8) 0.148(11) 0.131(13) 0.003(10) 0.029(9) 0.050(7)
F8 0.120(7) 0.137(8) 0.160(7) 0.064(6) 0.106(6) 0.101(6)
F9 0.137(10) 0.053(7) 0.204(14) 0.054(9) 0.094(11) 0.047(7)
F7A 0.118(13) 0.144(10) 0.135(10) 0.076(9) 0.066(9) 0.080(10)
F8A 0.178(11) 0.177(11) 0.263(13) 0.134(10) 0.179(9) 0.152(7)
F9A 0.168(16) 0.091(10) 0.191(12) -0.028(8) 0.037(11) 0.051(10)
C7 0.076(2) 0.048(2) 0.079(2) 0.0057(18) 0.033(2) 0.0131(17)
C8 0.107(3) 0.078(3) 0.106(3) 0.034(2) 0.069(3) 0.037(2)
C9 0.090(3) 0.054(2) 0.083(3) 0.0172(19) 0.046(2) 0.015(2)
C10 0.139(5) 0.096(5) 0.133(5) 0.056(4) 0.087(5) 0.052(4)
F10 0.175(11) 0.164(15) 0.130(12) 0.087(12) 0.081(11) 0.083(13)
F11 0.222(19) 0.113(15) 0.235(17) 0.098(14) 0.051(12) -0.029(12)
F12 0.247(18) 0.221(16) 0.147(11) 0.108(11) 0.147(13) 0.143(16)
F10A 0.153(9) 0.165(11) 0.238(13) 0.143(10) 0.139(9) 0.077(7)
F11A 0.29(3) 0.124(15) 0.200(15) 0.109(14) 0.149(19) 0.132(19)
F12A 0.31(3) 0.23(2) 0.092(9) 0.063(12) -0.015(15) -0.114(19)
O4 0.0835(16) 0.0516(14) 0.0772(16) 0.0129(12) 0.0386(14) 0.0167(12)
O01 0.103(2) 0.0572(16) 0.0759(17) 0.0098(13) 0.0116(15) 0.0188(14)
N1 0.085(2) 0.0428(17) 0.0667(18) 0.0146(15) 0.0165(17) 0.0153(15)
C01 0.106(3) 0.0369(19) 0.070(2) 0.0117(17) 0.023(2) 0.0141(18)
C02 0.124(4) 0.066(3) 0.137(4) 0.034(3) 0.058(3) 0.005(3)
C03 0.172(5) 0.059(3) 0.089(3) 0.010(2) 0.022(3) 0.043(3)
C04 0.112(3) 0.041(2) 0.095(3) 0.023(2) 0.022(2) 0.014(2)
C05 0.132(4) 0.094(4) 0.185(6) 0.046(4) 0.080(4) 0.047(3)
C06 0.175(5) 0.062(3) 0.109(4) 0.039(3) -0.013(3) 0.019(3)
N2 0.104(3) 0.0471(18) 0.090(2) 0.0216(18) 0.000(2) 0.0108(18)
O02 0.135(3) 0.067(2) 0.146(3) 0.022(2) -0.041(2) 0.0094(19)
C07 0.083(2) 0.043(2) 0.071(2) 0.0172(19) 0.017(2) 0.0069(18)
C08 0.086(2) 0.0404(19) 0.067(2) 0.0138(17) 0.0193(19) 0.0102(18)
C09 0.088(3) 0.043(2) 0.086(3) 0.0192(19) 0.009(2) 0.0079(18)
N3 0.088(2) 0.0451(18) 0.078(2) 0.0116(15) 0.0122(18) 0.0064(15)
N4 0.098(2) 0.0443(17) 0.0702(19) 0.0132(15) 0.0221(18) 0.0216(15)
C041 0.129(4) 0.053(2) 0.106(3) 0.009(2) 0.001(3) 0.031(2)
C042 0.138(4) 0.064(3) 0.099(3) 0.022(2) 0.035(3) 0.041(3)
C043 0.164(5) 0.068(3) 0.103(4) 0.026(3) 0.017(4) 0.049(3)
C044 0.204(7) 0.111(5) 0.138(5) 0.035(4) 0.048(5) 0.083(5)
C010 0.101(3) 0.042(2) 0.064(2) 0.0045(17) 0.014(2) 0.0106(19)
C1S 0.153(7) 0.132(7) 0.158(6) 0.005(5) 0.077(6) 0.017(5)
C2S 0.202(8) 0.118(6) 0.145(6) 0.051(5) 0.080(6) 0.070(7)
C3S 0.167(8) 0.162(7) 0.119(5) 0.036(5) 0.041(5) 0.073(6)

loop_
_atom_type_symbol
_atom_type_description
_atom_type_scat_dispersion_real
_atom_type_scat_dispersion_imag
_atom_type_scat_source
C C 0.0033 0.0016 'International Tables Vol C Tables 4.2.6.8 and 6.1.1.4'
H H 0.0000 0.0000 'International Tables Vol C Tables 4.2.6.8 and 6.1.1.4'
N N 0.0061 0.0033 'International Tables Vol C Tables 4.2.6.8 and 6.1.1.4'
O O 0.0106 0.0060 'International Tables Vol C Tables 4.2.6.8 and 6.1.1.4'
F F 0.0171 0.0103 'International Tables Vol C Tables 4.2.6.8 and 6.1.1.4'
Cu Cu 0.3201 1.2651 'International Tables Vol C Tables 4.2.6.8 and 6.1.1.4'

loop_
_geom_angle_atom_site_label_1
_geom_angle_atom_site_label_2
_geom_angle_atom_site_label_3
_geom_angle
_geom_angle_site_symmetry_1
_geom_angle_site_symmetry_3
O2 Cu1 O2 180.0 . 2_646
O2 Cu1 O1 88.40(10) . 2_646
O2 Cu1 O1 91.60(10) 2_646 2_646
O2 Cu1 O1 91.60(10) . .
O2 Cu1 O1 88.40(11) 2_646 .
O1 Cu1 O1 180.0 2_646 .
O2 Cu1 O01 99.95(10) . .
O2 Cu1 O01 80.05(10) 2_646 .
O1 Cu1 O01 86.39(10) 2_646 .
O1 Cu1 O01 93.61(10) . .
O2 Cu1 O01 80.05(10) . 2_646
O2 Cu1 O01 99.95(10) 2_646 2_646
O1 Cu1 O01 93.61(10) 2_646 2_646
O1 Cu1 O01 86.39(10) . 2_646
O01 Cu1 O01 180.00(4) . 2_646
C2 O1 Cu1 124.2(2) . .
F1 C1 F2A 124.3(15) . .
F1 C1 F2 102.3(17) . .
F2A C1 F2 86.2(18) . .
F1 C1 F3A 22(2) . .
F2A C1 F3A 112.3(16) . .
F2 C1 F3A 122.0(17) . .
F1 C1 F1A 87.8(17) . .
F2A C1 F1A 103.2(18) . .
F2 C1 F1A 18(2) . .
F3A C1 F1A 109.1(19) . .
F1 C1 F3 107.6(18) . .
F2A C1 F3 25(2) . .
F2 C1 F3 108.3(17) . .
F3A C1 F3 90.9(17) . .
F1A C1 F3 123.6(17) . .
F1 C1 C2 114.2(11) . .
F2A C1 C2 113.2(12) . .
F2 C1 C2 111.0(10) . .
F3A C1 C2 110.2(12) . .
F1A C1 C2 108.5(13) . .
F3 C1 C2 112.8(13) . .
C1 F1 F1A 47.6(12) . .
C1 F2 F2A 45.8(11) . .
F2A F3 C1 67(4) . .
C1 F1A F1 44.5(12) . .
F3 F2A C1 89(4) . .
F3 F2A F2 131(6) . .
C1 F2A F2 48.0(11) . .
O1 C2 C3 127.3(4) . .
O1 C2 C1 113.6(4) . .
C3 C2 C1 119.1(4) . .
C4 C3 C2 122.7(4) . .
O2 C4 C3 128.9(4) . .
O2 C4 C5 111.4(4) . .
C3 C4 C5 119.6(4) . .
F4 C5 F5A 117.5(17) . .
F4 C5 F6A 83.9(18) . .
F5A C5 F6A 108(2) . .
F4 C5 F6 106.3(17) . .
F5A C5 F6 86.3(18) . .
F6A C5 F6 25.8(19) . .
F4 C5 F5 108.0(18) . .
F5A C5 F5 21(2) . .
F6A C5 F5 127.4(18) . .
F6 C5 F5 107.0(19) . .
F4 C5 F4A 17(2) . .
F5A C5 F4A 108.8(15) . .
F6A C5 F4A 100.6(15) . .
F6 C5 F4A 121.8(14) . .
F5 C5 F4A 95.2(13) . .
F4 C5 C4 115.5(11) . .
F5A C5 C4 116.1(12) . .
F6A C5 C4 110.5(11) . .
F6 C5 C4 110.3(13) . .
F5 C5 C4 109.4(12) . .
F4A C5 C4 111.5(9) . .
F4A F4 C5 125(6) . .
F4A F4 F6A 171(5) . .
C5 F4 F6A 52.2(12) . .
F6A F6 C5 76(4) . .
F6A F6 F5A 114(5) . .
C5 F6 F5A 44.9(12) . .
F4 F4A C5 38(4) . .
C5 F5A F6 48.9(13) . .
F6 F6A C5 78(5) . .
F6 F6A F4 116(6) . .
C5 F6A F4 43.9(12) . .
C4 O2 Cu1 123.2(2) . .
O3 Cu2 O3 180.00(14) 2_757 .
O3 Cu2 O4 88.19(9) 2_757 .
O3 Cu2 O4 91.81(9) . .
O3 Cu2 O4 91.81(9) 2_757 2_757
O3 Cu2 O4 88.19(9) . 2_757
O4 Cu2 O4 179.999(1) . 2_757
O3 Cu2 N3 85.16(10) 2_757 .
O3 Cu2 N3 94.84(10) . .
O4 Cu2 N3 89.82(11) . .
O4 Cu2 N3 90.18(11) 2_757 .
O3 Cu2 N3 94.84(10) 2_757 2_757
O3 Cu2 N3 85.16(10) . 2_757
O4 Cu2 N3 90.18(11) . 2_757
O4 Cu2 N3 89.82(11) 2_757 2_757
N3 Cu2 N3 180.0 . 2_757
C7 O3 Cu2 124.1(2) . .
F8A C6 F9 118.2(15) . .
F8A C6 F7 100(2) . .
F9 C6 F7 110.0(15) . .
F8A C6 F9A 104.9(17) . .
F9 C6 F9A 13.8(18) . .
F7 C6 F9A 118.4(16) . .
F8A C6 F7A 116.6(16) . .
F9 C6 F7A 96.4(15) . .
F7 C6 F7A 17(2) . .
F9A C6 F7A 107.0(16) . .
F8A C6 F8 13.3(17) . .
F9 C6 F8 108.3(13) . .
F7 C6 F8 96.5(15) . .
F9A C6 F8 95.7(14) . .
F7A C6 F8 111.5(13) . .
F8A C6 C7 105.6(10) . .
F9 C6 C7 109.8(10) . .
F7 C6 C7 112.9(11) . .
F9A C6 C7 112.8(11) . .
F7A C6 C7 110.0(10) . .
F8 C6 C7 118.6(8) . .
O3 C7 C8 128.3(3) . .
O3 C7 C6 111.6(4) . .
C8 C7 C6 120.1(3) . .
C7 C8 C9 122.9(3) . .
O4 C9 C8 127.8(3) . .
O4 C9 C10 113.4(4) . .
C8 C9 C10 118.8(4) . .
F12A C10 F11 130.8(16) . .
F12A C10 F11A 111.9(17) . .
F11 C10 F11A 30.0(14) . .
F12A C10 F12 62.2(16) . .
F11 C10 F12 115.0(14) . .
F11A C10 F12 132.5(11) . .
F12A C10 F10 38.7(18) . .
F11 C10 F10 105.3(13) . .
F11A C10 F10 78.0(13) . .
F12 C10 F10 98.8(12) . .
F12A C10 F10A 110.8(16) . .
F11 C10 F10A 70.6(14) . .
F11A C10 F10A 99.1(12) . .
F12 C10 F10A 51.7(8) . .
F10 C10 F10A 136.8(9) . .
F12A C10 C9 112.4(9) . .
F11 C10 C9 112.5(12) . .
F11A C10 C9 111.9(10) . .
F12 C10 C9 113.2(7) . .
F10 C10 C9 110.9(8) . .
F10A C10 C9 110.0(7) . .
F12A F10 C10 64(2) . .
F12A F10 F11A 108(3) . .
C10 F10 F11A 50.2(10) . .
F11A F11 C10 82(3) . .
F11A F11 F10A 137(4) . .
C10 F11 F10A 59.4(11) . .
F10A F12 F12A 117.7(18) . .
F10A F12 C10 66.3(11) . .
F12A F12 C10 55.0(9) . .
F12 F10A C10 62.1(9) . .
F12 F10A F11 105.8(13) . .
C10 F10A F11 50.0(8) . .
F11 F11A C10 68(2) . .
F11 F11A F10 115(4) . .
C10 F11A F10 51.8(11) . .
F10 F12A C10 78(2) . .
F10 F12A F12 135(3) . .
C10 F12A F12 62.8(13) . .
C9 O4 Cu2 124.3(2) . .
N1 O01 Cu1 136.6(2) . .
O01 N1 C07 125.2(3) . .
O01 N1 C01 121.0(3) . .
C07 N1 C01 112.9(3) . .
N1 C01 C03 110.6(3) . .
N1 C01 C02 105.5(3) . .
C03 C01 C02 108.4(4) . .
N1 C01 C04 100.3(3) . .
C03 C01 C04 116.4(4) . .
C02 C01 C04 114.8(4) . .
N2 C04 C06 110.0(4) . .
N2 C04 C05 106.2(4) . .
C06 C04 C05 110.3(4) . .
N2 C04 C01 100.7(3) . .
C06 C04 C01 116.4(4) . .
C05 C04 C01 112.5(4) . .
O02 N2 C07 125.4(3) . .
O02 N2 C04 121.7(3) . .
C07 N2 C04 111.9(3) . .
N1 C07 N2 108.9(3) . .
N1 C07 C08 126.6(3) . .
N2 C07 C08 124.5(3) . .
C010 C08 C09 104.6(3) . .
C010 C08 C07 126.7(3) . .
C09 C08 C07 128.7(3) . .
N3 C09 C08 111.8(3) . .
C09 N3 N4 104.9(3) . .
C09 N3 Cu2 122.9(3) . .
N4 N3 Cu2 132.1(2) . .
C010 N4 N3 111.5(3) . .
C010 N4 C041 129.3(3) . .
N3 N4 C041 119.1(3) . .
C042 C041 N4 116.6(4) . .
C041 C042 C043 114.2(4) . .
C044 C043 C042 114.6(5) . .
N4 C010 C08 107.3(3) . .
C2S C1S C3S 121.2(7) . 2_667
C3S C2S C1S 118.7(8) . .
C2S C3S C1S 120.1(8) . 2_667

loop_
_geom_bond_atom_site_label_1
_geom_bond_atom_site_label_2
_geom_bond_distance
_geom_bond_site_symmetry_2
Cu1 O2 1.954(2) .
Cu1 O2 1.954(2) 2_646
Cu1 O1 1.967(3) 2_646
Cu1 O1 1.967(3) .
Cu1 O01 2.332(3) .
Cu1 O01 2.332(3) 2_646
O1 C2 1.247(4) .
C1 F1 1.248(17) .
C1 F2A 1.251(19) .
C1 F2 1.30(2) .
C1 F3A 1.31(2) .
C1 F1A 1.31(3) .
C1 F3 1.36(2) .
C1 C2 1.525(6) .
F1 F1A 1.78(4) .
F2 F2A 1.74(4) .
F3 F2A 0.57(5) .
C2 C3 1.374(6) .
C3 C4 1.360(6) .
C4 O2 1.251(4) .
C4 C5 1.525(7) .
C5 F4 1.108(19) .
C5 F5A 1.19(2) .
C5 F6A 1.26(2) .
C5 F6 1.27(3) .
C5 F5 1.32(2) .
C5 F4A 1.474(15) .
F4 F4A 0.52(3) .
F4 F6A 1.59(3) .
F6 F6A 0.57(4) .
F6 F5A 1.69(4) .
Cu2 O3 1.955(2) 2_757
Cu2 O3 1.955(2) .
Cu2 O4 1.970(2) .
Cu2 O4 1.970(2) 2_757
Cu2 N3 2.393(3) .
Cu2 N3 2.393(3) 2_757
O3 C7 1.246(4) .
C6 F8A 1.19(2) .
C6 F9 1.278(17) .
C6 F7 1.28(3) .
C6 F9A 1.29(2) .
C6 F7A 1.33(3) .
C6 F8 1.420(19) .
C6 C7 1.538(6) .
C7 C8 1.361(5) .
C8 C9 1.382(5) .
C9 O4 1.234(4) .
C9 C10 1.539(6) .
C10 F12A 1.199(17) .
C10 F11 1.200(18) .
C10 F11A 1.279(18) .
C10 F12 1.302(13) .
C10 F10 1.31(2) .
C10 F10A 1.349(12) .
F10 F12A 0.84(4) .
F10 F11A 1.63(3) .
F11 F11A 0.65(3) .
F11 F10A 1.48(2) .
F12 F10A 1.156(17) .
F12 F12A 1.30(3) .
O01 N1 1.291(4) .
N1 C07 1.303(5) .
N1 C01 1.494(4) .
C01 C03 1.508(6) .
C01 C02 1.534(6) .
C01 C04 1.541(6) .
C04 N2 1.488(5) .
C04 C06 1.504(6) .
C04 C05 1.529(6) .
N2 O02 1.277(4) .
N2 C07 1.342(5) .
C07 C08 1.446(5) .
C08 C010 1.372(5) .
C08 C09 1.382(5) .
C09 N3 1.322(4) .
N3 N4 1.349(4) .
N4 C010 1.337(4) .
N4 C041 1.462(5) .
C041 C042 1.420(6) .
C042 C043 1.519(6) .
C043 C044 1.432(7) .
C1S C2S 1.340(10) .
C1S C3S 1.344(10) 2_667
C2S C3S 1.332(10) .
C3S C1S 1.344(10) 2_667
